data_4023578
loop_
_publ_author_name
'Maxime Vitale'
'Guillaume Prestat'
'David Lopes'
'David Madec'
'Claire Kammerer'
'Giovanni Poli'
'Leonard Girnita'

_publ_section_title
;
 New Picropodophyllin Analogs via Palladium-Catalyzed Allylic
 Alkylation-Hiyama Cross-Coupling Sequences
;
_journal_name_full 'Journal of Organic Chemistry'
_journal_page_first 5795
_journal_page_last 5805
_journal_paper_doi 10.1021/jo800707q
_journal_volume 73
_journal_year 2008
_chemical_compound_source
;
?
;
_chemical_formula_moiety 'C22 H20 O8'
_chemical_formula_sum 'C22 H20 O8'
_chemical_formula_weight 412.40
_space_group_IT_number 15
_symmetry_cell_setting monoclinic
_symmetry_space_group_name_Hall '-C 2yc'
_symmetry_space_group_name_H-M 'C 1 2/c 1'
_audit_creation_date 04-19-07
_audit_creation_method CRYSTALS_ver_12-03-99
_cell_angle_alpha 90
_cell_angle_beta 113.226(7)
_cell_angle_gamma 90
_cell_formula_units_Z 8
_cell_length_a 19.9469(19)
_cell_length_b 9.2689(8)
_cell_length_c 22.477(2)
_cell_measurement_reflns_used 100
_cell_measurement_temperature 295
_cell_measurement_theta_max 25
_cell_measurement_theta_min 1
_cell_volume 3818.8(6)
_computing_cell_refinement
; 
 Denzo/Scalepack (Otwinowski & Minor, 1996) 
;
_computing_data_collection
; 
 COLLECT (Nonius BV, 1997) 
;
_computing_data_reduction
; 
 Denzo/Scalepack (Otwinowski & Minor, 1996) 
;
_computing_molecular_graphics
; 
 CAMERON (Watkin et al 1996) 
;
_computing_publication_material
; 
 CRYSTALS (Watkin et al 2003) 
;
_computing_structure_refinement
; 
 CRYSTALS (Watkin et al 2003) 
;
_computing_structure_solution
; 
 SHELXS 86 (Sheldrick, 1986) 
;
_diffrn_ambient_temperature 295
_diffrn_measured_fraction_theta_full 0.995
_diffrn_measured_fraction_theta_max 0.995
_diffrn_measurement_device_type
; 
Nonius Kappa CCD 
;
_diffrn_measurement_method \w
_diffrn_radiation_monochromator graphite
_diffrn_radiation_type 'Mo K\a'
_diffrn_radiation_wavelength 0.71073
_diffrn_reflns_av_R_equivalents 0.10
_diffrn_reflns_limit_h_max 24
_diffrn_reflns_limit_h_min -25
_diffrn_reflns_limit_k_max 10
_diffrn_reflns_limit_k_min -12
_diffrn_reflns_limit_l_max 29
_diffrn_reflns_limit_l_min -28
_diffrn_reflns_number 13476
_diffrn_reflns_theta_full 27.504
_diffrn_reflns_theta_max 27.504
_diffrn_reflns_theta_min 2.222
_diffrn_standards_decay_% 0.00
_diffrn_standards_interval_count 0
_diffrn_standards_interval_time 0
_diffrn_standards_number 0
_exptl_absorpt_coefficient_mu 0.110
_exptl_absorpt_correction_T_max 0.99
_exptl_absorpt_correction_T_min 0.66
_exptl_absorpt_correction_type refdelf
_exptl_absorpt_process_details
; 
 DIFABS (Walker & Stuart, 1983) 
;
_exptl_crystal_colour ' ? '
_exptl_crystal_density_diffrn 1.434
_exptl_crystal_description ' block '
_exptl_crystal_F_000 1728
_exptl_crystal_size_max 0.10
_exptl_crystal_size_mid 0.10
_exptl_crystal_size_min 0.10
_refine_diff_density_max 0.32
_refine_diff_density_min -0.32
_refine_ls_extinction_method None
_refine_ls_goodness_of_fit_ref 1.0558
_refine_ls_number_parameters 272
_refine_ls_number_reflns 2285
_refine_ls_number_restraints 0
_refine_ls_R_factor_all 0.1057
_refine_ls_R_factor_gt 0.0535
_refine_ls_shift/su_max 0.000128
_refine_ls_structure_factor_coef F
_refine_ls_weighting_details
;
 Method, part 1, Chebychev polynomial, (Watkin, 1994, Prince, 1982) 
 [weight] = 1.0/[A~0~*T~0~(x)+A~1~*T~1~(x) ... +A~n-1~]*T~n-1~(x)] 
 where A~i~ are the Chebychev coefficients listed below and x= Fcalc/Fmax 
 Method = Robust Weighting (Prince, 1982) 
 W = [weight] * [1-(deltaF/6*sigmaF)^2^]^2^ 
 A~i~ are: 
 1.20 1.24 0.875 
;
_refine_ls_weighting_scheme calc
_refine_ls_wR_factor_all 0.0674
_refine_ls_wR_factor_gt 0.0512
_refine_ls_wR_factor_ref 0.0512
_reflns_limit_h_max 23
_reflns_limit_h_min -25
_reflns_limit_k_max 12
_reflns_limit_k_min 0
_reflns_limit_l_max 29
_reflns_limit_l_min 0
_reflns_number_gt 2285
_reflns_number_total 4372
_reflns_threshold_expression I>3.00u(I)
_cod_data_source_file jo800707q-File002.cif
_cod_data_source_block CRYSTALS_cif
_cod_depositor_comments
;
The following automatic conversions were performed:
'_symmetry_cell_setting' value 'Monoclinic' changed to 'monoclinic'
according to '/home/saulius/struct/CIF-dictionaries/cif_core.dic'
dictionary named 'cif_core.dic' version 2.4.1 from 2010-06-29.

Automatic conversion script
Id: cif_fix_enum 1527 2010-12-29 10:47:43Z saulius 

2020-10-09
Z value and formula fixed to values more according to usual
chemical conventions.                 miguel
;
_cod_original_formula_weight 194.07
_cod_original_formula_moiety ' C10.35 H9.41 O3.76 '
_cod_original_formula_units_Z 17
_cod_original_sg_symbol_H-M 'C 1 2/c 1 '
_cod_original_formula_sum ' C10.35 H9.41 O3.76 '
_cod_database_code 4023578

loop_
_symmetry_equiv_pos_as_xyz
x,y,z
-x,-y,-z
x+1/2,y+1/2,z
-x+1/2,-y+1/2,-z
-x,y,-z+1/2
x,-y,z+1/2
-x+1/2,y+1/2,-z+1/2
x+1/2,-y+1/2,z+1/2

loop_
_atom_site_label
_atom_site_type_symbol
_atom_site_fract_x
_atom_site_fract_y
_atom_site_fract_z
_atom_site_U_iso_or_equiv
_atom_site_occupancy
_atom_site_adp_type
_atom_site_refinement_flags_posn
_atom_site_refinement_flags_adp
_atom_site_refinement_flags_occupancy
_atom_site_disorder_assembly
_atom_site_disorder_group
_atom_site_attached_hydrogens
C1 C -0.10602(13) 0.3097(2) -0.02870(10) 0.0305 1.0000 Uani . . . . . .
C2 C -0.03688(12) 0.2562(2) 0.00867(10) 0.0276 1.0000 Uani . . . . . .
C3 C -0.00752(11) 0.2697(2) 0.07606(10) 0.0272 1.0000 Uani . . . . . .
C4 C -0.05007(12) 0.3353(3) 0.10403(10) 0.0323 1.0000 Uani . . . . . .
C5 C -0.11802(13) 0.3920(3) 0.06792(11) 0.0361 1.0000 Uani . . . . . .
C6 C -0.14656(13) 0.3803(3) 0.00082(11) 0.0358 1.0000 Uani . . . . . .
C7 C -0.18756(16) 0.1880(3) -0.11989(13) 0.0506 1.0000 Uani . . . . . .
C8 C 0.03798(18) 0.2790(4) -0.04946(15) 0.0579 1.0000 Uani . . . . . .
C9 C -0.2553(2) 0.5101(5) -0.01434(16) 0.0782 1.0000 Uani . . . . . .
C10 C 0.06967(12) 0.2162(2) 0.11451(10) 0.0284 1.0000 Uani . . . . . .
C11 C 0.12496(12) 0.3392(2) 0.13164(10) 0.0307 1.0000 Uani . . . . . .
C12 C 0.13037(13) 0.4350(2) 0.18873(11) 0.0331 1.0000 Uani . . . . . .
C13 C 0.11515(14) 0.3568(3) 0.24162(11) 0.0346 1.0000 Uani . . . . . .
C14 C 0.10018(12) 0.2009(2) 0.23535(10) 0.0270 1.0000 Uani . . . . . .
C15 C 0.07847(11) 0.1324(2) 0.17511(10) 0.0264 1.0000 Uani . . . . . .
C16 C 0.20217(13) 0.2808(3) 0.15195(12) 0.0412 1.0000 Uani . . . . . .
C17 C 0.21065(15) 0.4795(3) 0.21466(12) 0.0453 1.0000 Uani . . . . . .
C18 C 0.06643(12) -0.0164(2) 0.17019(10) 0.0292 1.0000 Uani . . . . . .
C19 C 0.07784(12) -0.0894(2) 0.22639(11) 0.0282 1.0000 Uani . . . . . .
C20 C 0.09855(12) -0.0207(2) 0.28578(10) 0.0266 1.0000 Uani . . . . . .
C21 C 0.10957(13) 0.1229(2) 0.29218(10) 0.0297 1.0000 Uani . . . . . .
C22 C 0.09802(13) -0.2589(3) 0.30256(12) 0.0365 1.0000 Uani . . . . . .
O1 O -0.13239(9) 0.29526(19) -0.09467(7) 0.0392 1.0000 Uani . . . . . .
O2 O 0.00160(9) 0.18610(19) -0.02166(7) 0.0364 1.0000 Uani . . . . . .
O3 O -0.21168(11) 0.4351(2) -0.04067(9) 0.0537 1.0000 Uani . . . . . .
O4 O 0.24849(10) 0.3584(2) 0.20171(9) 0.0499 1.0000 Uani . . . . . .
O5 O 0.22165(11) 0.1815(3) 0.12955(11) 0.0620 1.0000 Uani . . . . . .
O6 O 0.12006(15) 0.4227(2) 0.28949(10) 0.0625 1.0000 Uani . . . . . .
O7 O 0.10591(10) -0.12105(17) 0.33281(8) 0.0379 1.0000 Uani . . . . . .
O8 O 0.07318(10) -0.23423(17) 0.23388(8) 0.0396 1.0000 Uani . . . . . .
H41 H -0.0308 0.3414 0.1529 0.057(2) 1.0000 Uiso . . . . . .
H51 H -0.1465 0.4441 0.0903 0.057(2) 1.0000 Uiso . . . . . .
H71 H -0.2043 0.1828 -0.1681 0.057(2) 1.0000 Uiso . . . . . .
H72 H -0.2299 0.2130 -0.1086 0.057(2) 1.0000 Uiso . . . . . .
H73 H -0.1677 0.0915 -0.1007 0.057(2) 1.0000 Uiso . . . . . .
H81 H 0.0650 0.2187 -0.0711 0.057(2) 1.0000 Uiso . . . . . .
H82 H 0.0025 0.3421 -0.0835 0.057(2) 1.0000 Uiso . . . . . .
H83 H 0.0748 0.3402 -0.0157 0.057(2) 1.0000 Uiso . . . . . .
H91 H -0.3013 0.5475 -0.0489 0.057(2) 1.0000 Uiso . . . . . .
H92 H -0.2271 0.5990 0.0112 0.057(2) 1.0000 Uiso . . . . . .
H93 H -0.2677 0.4495 0.0166 0.057(2) 1.0000 Uiso . . . . . .
H101 H 0.0802 0.1456 0.0848 0.057(2) 1.0000 Uiso . . . . . .
H111 H 0.1066 0.3997 0.0908 0.057(2) 1.0000 Uiso . . . . . .
H121 H 0.0930 0.5160 0.1750 0.057(2) 1.0000 Uiso . . . . . .
H171 H 0.2298 0.4994 0.2623 0.057(2) 1.0000 Uiso . . . . . .
H172 H 0.2177 0.5681 0.1919 0.057(2) 1.0000 Uiso . . . . . .
H181 H 0.0510 -0.0682 0.1275 0.057(2) 1.0000 Uiso . . . . . .
H211 H 0.1235 0.1724 0.3356 0.057(2) 1.0000 Uiso . . . . . .
H221 H 0.0611 -0.3194 0.3125 0.057(2) 1.0000 Uiso . . . . . .
H222 H 0.1457 -0.3127 0.3194 0.057(2) 1.0000 Uiso . . . . . .

loop_
_atom_site_aniso_label
_atom_site_aniso_U_11
_atom_site_aniso_U_22
_atom_site_aniso_U_33
_atom_site_aniso_U_23
_atom_site_aniso_U_13
_atom_site_aniso_U_12
C1 0.0335(12) 0.0300(12) 0.0261(10) 0.0044(9) 0.0097(9) -0.0049(9)
C2 0.0304(11) 0.0261(11) 0.0286(11) 0.0005(9) 0.0142(9) -0.0066(9)
C3 0.0274(11) 0.0281(11) 0.0270(10) 0.0028(9) 0.0117(8) -0.0041(9)
C4 0.0321(12) 0.0390(13) 0.0267(11) 0.0018(9) 0.0126(9) -0.0024(10)
C5 0.0341(12) 0.0411(14) 0.0378(12) 0.0015(11) 0.0194(10) 0.0048(10)
C6 0.0294(11) 0.0394(13) 0.0355(12) 0.0065(10) 0.0093(9) 0.0007(10)
C7 0.0480(15) 0.0510(16) 0.0443(14) -0.0122(13) 0.0088(12) -0.0103(13)
C8 0.0575(17) 0.078(2) 0.0524(16) -0.0163(15) 0.0370(14) -0.0259(16)
C9 0.056(2) 0.116(3) 0.057(2) 0.014(2) 0.0171(16) 0.041(2)
C10 0.0279(10) 0.0346(12) 0.0242(10) 0.0008(9) 0.0118(8) 0.0004(9)
C11 0.0284(11) 0.0339(13) 0.0276(10) 0.0055(9) 0.0089(9) -0.0006(9)
C12 0.0371(12) 0.0282(12) 0.0318(11) 0.0050(9) 0.0112(9) -0.0034(9)
C13 0.0466(13) 0.0270(12) 0.0316(11) 0.0006(9) 0.0168(10) -0.0012(10)
C14 0.0323(11) 0.0209(11) 0.0264(10) 0.0017(8) 0.0102(9) 0.0034(9)
C15 0.0245(10) 0.0302(11) 0.0246(10) 0.0026(9) 0.0095(8) 0.0026(9)
C16 0.0320(13) 0.0484(16) 0.0432(13) 0.0019(12) 0.0148(11) -0.0039(11)
C17 0.0471(15) 0.0362(14) 0.0416(14) 0.0038(11) 0.0058(11) -0.0131(12)
C18 0.0309(12) 0.0259(11) 0.0297(11) -0.0050(9) 0.0109(9) -0.0032(9)
C19 0.0266(11) 0.0232(11) 0.0355(12) -0.0021(9) 0.0131(9) -0.0036(8)
C20 0.0245(11) 0.0280(11) 0.0303(10) 0.0047(9) 0.0139(8) 0.0019(8)
C21 0.0385(12) 0.0255(11) 0.0282(10) -0.0019(9) 0.0165(9) -0.0003(10)
C22 0.0389(14) 0.0279(12) 0.0438(14) 0.0036(10) 0.0175(11) -0.0011(10)
O1 0.0388(9) 0.0473(11) 0.0258(8) 0.0025(7) 0.0068(6) -0.0062(8)
O2 0.0397(9) 0.0423(9) 0.0305(8) -0.0031(7) 0.0174(7) 0.0010(7)
O3 0.0414(10) 0.0686(14) 0.0427(10) 0.0072(9) 0.0075(8) 0.0199(10)
O4 0.0294(9) 0.0579(12) 0.0538(11) -0.0022(10) 0.0071(8) -0.0060(9)
O5 0.0392(11) 0.0671(14) 0.0827(15) -0.0174(12) 0.0274(10) -0.0003(10)
O6 0.123(2) 0.0288(9) 0.0499(11) -0.0106(8) 0.0491(12) -0.0136(11)
O7 0.0517(10) 0.0279(8) 0.0373(9) 0.0060(7) 0.0210(8) 0.0013(8)
O8 0.0539(11) 0.0236(8) 0.0426(9) -0.0023(7) 0.0205(8) -0.0075(7)

loop_
_atom_type_symbol
_atom_type_scat_dispersion_real
_atom_type_scat_dispersion_imag
_atom_type_scat_Cromer_Mann_a1
_atom_type_scat_Cromer_Mann_b1
_atom_type_scat_Cromer_Mann_a2
_atom_type_scat_Cromer_Mann_b2
_atom_type_scat_Cromer_Mann_a3
_atom_type_scat_Cromer_Mann_b3
_atom_type_scat_Cromer_Mann_a4
_atom_type_scat_Cromer_Mann_b4
_atom_type_scat_Cromer_Mann_c
_atom_type_scat_source
'C   ' 0.0033 0.0016 2.3100 20.8439 1.0200 10.2075 1.5886 0.5687 0.8650 51.6512 0.2156 International_Tables_Vol_IV_Table_2.2B
'H   ' 0.0000 0.0000 0.4930 10.5109 0.3229 26.1257 0.1402 3.1424 0.0408 57.7998 0.0030 International_Tables_Vol_IV_Table_2.2B
'O   ' 0.0106 0.0060 3.0485 13.2771 2.2868 5.7011 1.5463 0.3239 0.8670 32.9089 0.2508 International_Tables_Vol_IV_Table_2.2B

loop_
_geom_angle_atom_site_label_1
_geom_angle_site_symmetry_1
_geom_angle_atom_site_label_2
_geom_angle_site_symmetry_2
_geom_angle_atom_site_label_3
_geom_angle_site_symmetry_3
_geom_angle
_geom_angle_publ_flag
O1 . C1 . C6 . 120.9(2) yes
O1 . C1 . C2 . 118.9(2) yes
C6 . C1 . C2 . 120.14(19) yes
O2 . C2 . C3 . 120.17(19) yes
O2 . C2 . C1 . 118.89(19) yes
C3 . C2 . C1 . 120.9(2) yes
C10 . C3 . C4 . 123.45(18) yes
C10 . C3 . C2 . 118.96(19) yes
C4 . C3 . C2 . 117.6(2) yes
H41 . C4 . C5 . 118.804 no
H41 . C4 . C3 . 118.683 no
C5 . C4 . C3 . 122.5(2) yes
H51 . C5 . C6 . 120.269 no
H51 . C5 . C4 . 120.019 no
C6 . C5 . C4 . 119.7(2) yes
O3 . C6 . C5 . 125.8(2) yes
O3 . C6 . C1 . 115.1(2) yes
C5 . C6 . C1 . 119.1(2) yes
H73 . C7 . H72 . 109.101 no
H73 . C7 . H71 . 109.169 no
H72 . C7 . H71 . 109.362 no
H73 . C7 . O1 . 109.785 no
H72 . C7 . O1 . 109.546 no
H71 . C7 . O1 . 109.860 no
H83 . C8 . H82 . 109.580 no
H83 . C8 . H81 . 107.732 no
H82 . C8 . H81 . 107.564 no
H83 . C8 . O2 . 111.132 no
H82 . C8 . O2 . 111.142 no
H81 . C8 . O2 . 109.564 no
H93 . C9 . H92 . 106.904 no
H93 . C9 . H91 . 109.490 no
H92 . C9 . H91 . 106.613 no
H93 . C9 . O3 . 112.212 no
H92 . C9 . O3 . 109.516 no
H91 . C9 . O3 . 111.834 no
H101 . C10 . C15 . 106.242 no
H101 . C10 . C11 . 109.384 no
C15 . C10 . C11 . 109.86(17) yes
H101 . C10 . C3 . 105.214 no
C15 . C10 . C3 . 114.20(17) yes
C11 . C10 . C3 . 111.61(18) yes
H111 . C11 . C16 . 115.456 no
H111 . C11 . C12 . 108.679 no
C16 . C11 . C12 . 103.09(18) yes
H111 . C11 . C10 . 102.585 no
C16 . C11 . C10 . 110.8(2) yes
C12 . C11 . C10 . 116.76(18) yes
H121 . C12 . C17 . 116.663 no
H121 . C12 . C13 . 104.005 no
C17 . C12 . C13 . 109.40(19) yes
H121 . C12 . C11 . 111.876 no
C17 . C12 . C11 . 101.1(2) yes
C13 . C12 . C11 . 114.16(19) yes
O6 . C13 . C14 . 121.6(2) yes
O6 . C13 . C12 . 118.9(2) yes
C14 . C13 . C12 . 119.3(2) yes
C21 . C14 . C15 . 121.4(2) yes
C21 . C14 . C13 . 117.77(19) yes
C15 . C14 . C13 . 120.78(19) yes
C18 . C15 . C14 . 120.13(19) yes
C18 . C15 . C10 . 118.62(18) yes
C14 . C15 . C10 . 121.2(2) yes
O5 . C16 . O4 . 122.4(2) yes
O5 . C16 . C11 . 127.6(2) yes
O4 . C16 . C11 . 109.9(2) yes
H172 . C17 . H171 . 108.756 no
H172 . C17 . O4 . 109.992 no
H171 . C17 . O4 . 110.420 no
H172 . C17 . C12 . 111.232 no
H171 . C17 . C12 . 111.010 no
O4 . C17 . C12 . 105.4(2) yes
H181 . C18 . C19 . 121.377 no
H181 . C18 . C15 . 121.617 no
C19 . C18 . C15 . 116.99(19) yes
O8 . C19 . C20 . 110.04(19) yes
O8 . C19 . C18 . 127.4(2) yes
C20 . C19 . C18 . 122.6(2) yes
O7 . C20 . C21 . 128.6(2) yes
O7 . C20 . C19 . 109.35(19) yes
C21 . C20 . C19 . 122.0(2) yes
H211 . C21 . C20 . 121.458 no
H211 . C21 . C14 . 121.749 no
C20 . C21 . C14 . 116.79(19) yes
H222 . C22 . H221 . 107.638 no
H222 . C22 . O8 . 110.853 no
H221 . C22 . O8 . 110.412 no
H222 . C22 . O7 . 110.767 no
H221 . C22 . O7 . 110.032 no
O8 . C22 . O7 . 107.16(17) yes
C1 . O1 . C7 . 113.91(19) yes
C2 . O2 . C8 . 114.4(2) yes
C6 . O3 . C9 . 118.3(2) yes
C16 . O4 . C17 . 109.94(19) yes
C20 . O7 . C22 . 106.36(17) yes
C19 . O8 . C22 . 106.12(17) yes

loop_
_geom_bond_atom_site_label_1
_geom_bond_site_symmetry_1
_geom_bond_atom_site_label_2
_geom_bond_site_symmetry_2
_geom_bond_distance
_geom_bond_publ_flag
C1 . O1 . 1.370(3) yes
C1 . C6 . 1.395(4) yes
C1 . C2 . 1.393(3) yes
C2 . O2 . 1.374(3) yes
C2 . C3 . 1.398(3) yes
C3 . C10 . 1.521(3) yes
C3 . C4 . 1.381(3) yes
C4 . H41 . 1.013 no
C4 . C5 . 1.380(3) yes
C5 . H51 . 1.017 no
C5 . C6 . 1.390(3) yes
C6 . O3 . 1.363(3) yes
C7 . H73 . 1.004 no
C7 . H72 . 1.001 no
C7 . H71 . 1.000 no
C7 . O1 . 1.425(3) yes
C8 . H83 . 0.998 no
C8 . H82 . 1.000 no
C8 . H81 . 1.024 no
C8 . O2 . 1.420(3) yes
C9 . H93 . 0.998 no
C9 . H92 . 1.035 no
C9 . H91 . 1.002 no
C9 . O3 . 1.413(4) yes
C10 . H101 . 1.013 no
C10 . C15 . 1.517(3) yes
C10 . C11 . 1.527(3) yes
C11 . H111 . 1.013 no
C11 . C16 . 1.523(3) yes
C11 . C12 . 1.529(3) yes
C12 . H121 . 1.016 no
C12 . C17 . 1.529(4) yes
C12 . C13 . 1.522(3) yes
C13 . O6 . 1.207(3) yes
C13 . C14 . 1.470(3) yes
C14 . C21 . 1.415(3) yes
C14 . C15 . 1.400(3) yes
C15 . C18 . 1.397(3) yes
C16 . O5 . 1.186(3) yes
C16 . O4 . 1.344(3) yes
C17 . H172 . 1.007 no
C17 . H171 . 1.002 no
C17 . O4 . 1.444(4) yes
C18 . H181 . 1.008 no
C18 . C19 . 1.371(3) yes
C19 . O8 . 1.360(3) yes
C19 . C20 . 1.387(3) yes
C20 . O7 . 1.372(3) yes
C20 . C21 . 1.348(3) yes
C21 . H211 . 1.012 no
C22 . H222 . 1.005 no
C22 . H221 . 1.018 no
C22 . O8 . 1.441(3) yes
C22 . O7 . 1.427(3) yes
